data_4323288
loop_
_publ_author_name
'Hidetake Seino'
'Youichi Ishii'
'Masanobu Hidai'

_publ_contact_author
;
   Hidai, Masanobu
   Department of Chemistry and Biotechnology, Graduate School of Engineering,
   the University of Tokyo, Tokyo, Hongo, Bunkyo-ku 113, Japan
;
_publ_contact_author_fax ' +81 3-(5800)-6945 '
_publ_section_title
;
 Synthesis and Structure Determinations of Complexes Containing a
 Five-Membered Lactam Structure Based on Organohydrazido(2-) Ligands1
;
_journal_name_full 'Inorganic Chemistry'
_journal_page_first 161
_journal_page_last 171
_journal_paper_doi 10.1021/ic960778e
_journal_volume 36
_journal_year 1997
_chemical_formula_sum 'C56 H52 B F5 N2 O P4 W'
_space_group_IT_number 14
_symmetry_cell_setting monoclinic
_symmetry_Int_Tables_number 14
_symmetry_space_group_name_Hall '-P 2yn'
_symmetry_space_group_name_H-M 'P 1 21/n 1'
_audit_creation_date 'Wed Jun 19 09:22:50 1996'
_audit_creation_method 'from TEXRAY.INF file'
_cell_angle_alpha 90
_cell_angle_beta 110.16(2)
_cell_angle_gamma 90
_cell_formula_units_Z 4.00
_cell_length_a 17.712(4)
_cell_length_b 17.933(5)
_cell_length_c 17.715(3)
_cell_measurement_reflns_used 25
_cell_measurement_temperature 293
_cell_measurement_theta_max 34.39
_cell_measurement_theta_min 25.21
_cell_volume 5282(2)
_computing_cell_refinement 'MSC/AFC Diffractometer Control'
_computing_data_collection 'MSC/AFC Diffractometer Control'
_computing_data_reduction 'teXsan: PROCESS (MSC)'
_computing_publication_material 'teXsan: FINISH (MSC)'
_computing_structure_refinement 'teXsan: LS (MSC)'
_computing_structure_solution 'DIRDIF92 (PATTY)'
_diffrn_ambient_temperature 293
_diffrn_measurement_device AFC7R
_diffrn_measurement_method 'omega/2-theta scans'
_diffrn_orient_matrix_UB_11 0.02084
_diffrn_orient_matrix_UB_12 0.04093
_diffrn_orient_matrix_UB_13 -0.02579
_diffrn_orient_matrix_UB_21 -0.01444
_diffrn_orient_matrix_UB_22 0.03744
_diffrn_orient_matrix_UB_23 0.03460
_diffrn_orient_matrix_UB_31 0.05454
_diffrn_orient_matrix_UB_32 -0.00573
_diffrn_orient_matrix_UB_33 0.04187
_diffrn_radiation_monochromator graphite
_diffrn_radiation_source 'Rigaku rotating anode'
_diffrn_radiation_type MoKalpha
_diffrn_radiation_wavelength 0.7107
_diffrn_reflns_av_R_equivalents 6.12
_diffrn_reflns_limit_h_max 23
_diffrn_reflns_limit_h_min 0
_diffrn_reflns_limit_k_max 23
_diffrn_reflns_limit_k_min 0
_diffrn_reflns_limit_l_max 1
_diffrn_reflns_limit_l_min -3
_diffrn_reflns_number 13058
_diffrn_reflns_theta_max 27.5007
_diffrn_reflns_theta_min 2.58
_diffrn_standards_decay_% -1.39
_diffrn_standards_interval_count 150
_diffrn_standards_number 3
_exptl_absorpt_coefficient_mu_cm 24.080
_exptl_absorpt_correction_T_max 1.000
_exptl_absorpt_correction_T_min 0.713
_exptl_absorpt_correction_type psi-scan
_exptl_crystal_colour orange
_exptl_crystal_density_diffrn 1.487
_exptl_crystal_density_meas 1.488
_exptl_crystal_density_meas_temp 298
_exptl_crystal_density_method flotation
_exptl_crystal_description prismatic
_exptl_crystal_F_000 2376.00
_exptl_crystal_size_max 0.4
_exptl_crystal_size_mid 0.3
_exptl_crystal_size_min 0.1
_refine_diff_density_max -0.99180
_refine_diff_density_min 1.09550
_refine_ls_extinction_coef 0.00000
_refine_ls_extinction_method Zachariasen_type_2_Gaussian_isotropic
_refine_ls_goodness_of_fit_obs 1.360
_refine_ls_hydrogen_treatment noref
_refine_ls_matrix_type full
_refine_ls_number_constraints 0
_refine_ls_number_parameters 631
_refine_ls_number_reflns 5292
_refine_ls_number_restraints 0
_refine_ls_R_factor_obs 0.0480
_refine_ls_shift/esd_max 0.2740
_refine_ls_structure_factor_coef F
_refine_ls_weighting_scheme sigma
_refine_ls_wR_factor_obs 0.0260
_cod_data_source_file ic960778e_2.cif
_cod_data_source_block '[WF(NNCH=CHCH2CO)(dppe)2][BF4]_(11a+BF4-)'
_cod_original_sg_symbol_H-M 'P 21/n '
_cod_original_formula_sum 'C56 H52 W N2 O P4 F5 B'
_cod_database_code 4323288

loop_
_symmetry_equiv_pos_as_xyz
'   +x,   +y,   +z'
1/2-x,1/2+y,1/2-z
'   -x,   -y,   -z'
1/2+x,1/2-y,1/2+z

loop_
_atom_site_aniso_label
_atom_site_aniso_U_11
_atom_site_aniso_U_22
_atom_site_aniso_U_33
_atom_site_aniso_U_12
_atom_site_aniso_U_13
_atom_site_aniso_U_23
W 0.0403(2) 0.0391(2) 0.0425(2) 0.0013(3) 0.0162(1) -0.0041(3)
P1 0.048(2) 0.060(2) 0.063(2) 0.002(1) 0.026(1) -0.011(1)
P2 0.042(1) 0.043(2) 0.045(1) -0.002(1) 0.015(1) -0.004(1)
P3 0.042(1) 0.044(2) 0.045(1) 0.004(1) 0.011(1) -0.002(1)
P4 0.055(2) 0.044(2) 0.042(1) 0.000(1) 0.018(1) -0.004(1)
F1 0.067(3) 0.046(3) 0.052(3) -0.001(3) 0.021(3) -0.003(3)
F2 0.160(7) 0.123(7) 0.211(9) -0.015(6) 0.075(7) -0.015(6)
F3 0.120(7) 0.35(1) 0.192(8) -0.077(8) -0.046(6) 0.176(9)
F4 0.245(9) 0.159(8) 0.182(8) 0.064(7) 0.125(7) 0.117(7)
F5 0.171(8) 0.192(10) 0.155(8) 0.024(7) 0.080(6) 0.012(7)
O 0.074(5) 0.073(6) 0.118(6) 0.011(5) 0.029(5) 0.016(5)
N1 0.043(5) 0.043(5) 0.042(4) 0.001(3) 0.017(4) -0.002(4)
N2 0.069(6) 0.045(5) 0.063(5) 0.013(5) 0.021(5) 0.006(4)
C2 0.092(9) 0.038(7) 0.095(9) 0.001(7) 0.032(9) 0.005(6)
C3 0.14(1) 0.064(9) 0.15(1) 0.005(9) 0.05(1) 0.034(8)
C4 0.11(1) 0.085(10) 0.12(1) -0.010(9) 0.053(9) 0.029(8)
C5 0.073(8) 0.076(8) 0.085(8) -0.024(7) 0.039(7) 0.003(6)
C11 0.041(5) 0.065(7) 0.073(7) -0.001(5) 0.024(5) -0.008(5)
C12 0.046(6) 0.068(8) 0.061(7) 0.015(6) 0.019(5) 0.007(6)
C13 0.047(5) 0.068(6) 0.060(5) 0.016(6) 0.011(4) -0.008(6)
C14 0.058(6) 0.051(7) 0.045(5) -0.004(5) -0.001(4) -0.010(5)
C111 0.057(7) 0.089(9) 0.066(7) -0.013(6) 0.039(6) -0.012(6)
C112 0.12(1) 0.076(10) 0.15(1) -0.014(9) 0.088(9) 0.007(9)
C113 0.15(1) 0.11(1) 0.22(2) 0.00(1) 0.13(1) 0.04(1)
C114 0.13(1) 0.14(2) 0.15(1) -0.06(1) 0.09(1) -0.01(1)
C115 0.09(1) 0.18(2) 0.13(1) -0.02(1) 0.073(9) -0.02(1)
C116 0.086(9) 0.12(1) 0.111(9) -0.018(8) 0.068(8) -0.012(8)
C121 0.050(6) 0.060(8) 0.089(8) -0.002(6) 0.037(6) -0.022(7)
C122 0.069(7) 0.086(10) 0.097(8) 0.000(6) 0.043(6) -0.031(7)
C123 0.082(9) 0.12(1) 0.12(1) 0.000(9) 0.044(8) -0.06(1)
C124 0.10(1) 0.08(1) 0.17(2) -0.001(9) 0.06(1) -0.06(1)
C125 0.11(1) 0.09(1) 0.14(1) 0.017(8) 0.05(1) -0.024(10)
C126 0.090(9) 0.064(8) 0.111(10) 0.002(7) 0.045(8) -0.035(8)
C211 0.053(6) 0.050(7) 0.041(5) 0.001(5) 0.019(5) 0.002(5)
C212 0.042(5) 0.054(7) 0.051(6) 0.001(5) 0.014(4) -0.004(5)
C213 0.056(6) 0.059(7) 0.058(7) 0.003(5) 0.007(5) 0.007(6)
C214 0.112(9) 0.081(10) 0.040(6) 0.004(7) 0.032(6) 0.008(6)
C215 0.20(1) 0.064(8) 0.094(9) 0.014(9) 0.100(9) -0.001(7)
C216 0.140(10) 0.052(7) 0.074(7) 0.014(7) 0.065(7) 0.010(6)
C221 0.052(6) 0.049(6) 0.049(6) -0.010(5) 0.024(5) -0.008(5)
C222 0.068(7) 0.061(8) 0.080(8) -0.006(6) 0.014(6) -0.011(6)
C223 0.075(8) 0.068(9) 0.090(9) -0.016(7) 0.012(7) -0.025(7)
C224 0.087(9) 0.048(7) 0.103(10) -0.024(7) 0.048(8) -0.018(7)
C225 0.087(9) 0.045(6) 0.083(8) 0.009(6) 0.048(7) 0.020(6)
C226 0.058(7) 0.058(7) 0.051(6) -0.001(6) 0.022(5) 0.000(6)
C311 0.043(5) 0.033(6) 0.054(5) 0.000(5) 0.015(4) -0.004(5)
C312 0.046(6) 0.050(7) 0.075(7) 0.004(5) 0.023(5) -0.003(5)
C313 0.063(6) 0.055(7) 0.100(8) -0.006(6) 0.049(6) -0.014(7)
C314 0.079(8) 0.070(8) 0.080(8) -0.001(7) 0.042(7) -0.001(6)
C315 0.076(7) 0.097(9) 0.058(7) -0.004(7) 0.025(6) 0.006(6)
C316 0.045(6) 0.085(9) 0.064(6) 0.008(6) 0.020(5) 0.004(6)
C321 0.048(6) 0.044(6) 0.066(6) 0.007(5) 0.029(5) -0.001(5)
C322 0.128(10) 0.063(8) 0.072(8) 0.029(8) 0.032(7) 0.009(7)
C323 0.17(1) 0.069(10) 0.09(1) 0.049(9) 0.040(9) 0.027(8)
C324 0.106(9) 0.057(8) 0.13(1) 0.024(7) 0.065(9) 0.019(8)
C325 0.123(10) 0.049(8) 0.111(10) -0.007(7) 0.079(9) -0.015(7)
C326 0.089(8) 0.041(6) 0.078(7) -0.005(6) 0.044(6) -0.008(6)
C411 0.060(7) 0.055(7) 0.037(5) -0.007(6) 0.019(5) -0.011(5)
C412 0.074(8) 0.063(8) 0.058(7) 0.003(7) 0.015(6) 0.002(6)
C413 0.12(1) 0.041(7) 0.077(8) 0.011(7) 0.038(8) -0.002(6)
C414 0.16(1) 0.050(8) 0.089(9) -0.041(9) 0.07(1) -0.024(7)
C415 0.13(1) 0.08(1) 0.082(9) -0.031(9) 0.062(9) -0.013(8)
C416 0.072(7) 0.065(8) 0.049(6) -0.001(6) 0.024(6) 0.001(6)
C421 0.070(7) 0.051(7) 0.042(6) 0.005(5) 0.025(5) -0.002(5)
C422 0.21(1) 0.060(8) 0.077(8) -0.009(9) 0.086(8) -0.003(7)
C423 0.35(2) 0.07(1) 0.105(9) 0.00(1) 0.15(1) 0.000(8)
C424 0.19(1) 0.083(10) 0.074(8) 0.003(9) 0.084(9) 0.006(7)
C425 0.110(8) 0.060(8) 0.052(6) 0.012(6) 0.040(6) -0.009(5)
C426 0.072(6) 0.056(8) 0.057(6) 0.000(5) 0.027(5) -0.010(5)
B 0.10(2) 0.18(3) 0.12(2) -0.02(2) 0.01(1) 0.01(2)

loop_
_atom_site_label
_atom_site_fract_x
_atom_site_fract_y
_atom_site_fract_z
_atom_site_U_iso_or_equiv
_atom_site_thermal_displace_type
_atom_site_calc_flag
_atom_site_calc_attached_atom
W 0.01354(2) 0.19987(2) -0.21712(2) 0.0401 Uani d ?
P1 -0.1195(1) 0.2249(1) -0.1994(1) 0.0549 Uani d ?
P2 -0.0813(1) 0.1230(1) -0.3292(1) 0.0434 Uani d ?
P3 0.1487(1) 0.1597(1) -0.2234(1) 0.0443 Uani d ?
P4 0.1045(1) 0.2603(1) -0.0921(1) 0.0466 Uani d ?
F1 0.0351(3) 0.1135(2) -0.1445(2) 0.0547 Uani d ?
F2 0.0689(5) 0.6227(4) -0.3460(5) 0.1615 Uani d ?
F3 -0.0512(4) 0.6657(6) -0.3901(5) 0.2450 Uani d ?
F4 -0.0159(5) 0.6011(4) -0.2805(5) 0.1815 Uani d ?
F5 0.0364(5) 0.7103(5) -0.2862(5) 0.1666 Uani d ?
O -0.1249(4) 0.3686(4) -0.3816(4) 0.0896 Uani d ?
N1 0.0062(3) 0.2790(3) -0.2766(4) 0.0421 Uani d ?
N2 0.0114(5) 0.3415(4) -0.3177(4) 0.0594 Uani d ?
C2 -0.0542(7) 0.3833(6) -0.3670(7) 0.0751 Uani d ?
C3 -0.0187(8) 0.4456(6) -0.4012(7) 0.1169 Uani d ?
C4 0.0712(7) 0.4348(6) -0.3611(7) 0.1025 Uani d ?
C5 0.0861(6) 0.3753(6) -0.3133(6) 0.0750 Uani d ?
C11 -0.1912(5) 0.2251(5) -0.3025(5) 0.0583 Uani d ?
C12 -0.1865(5) 0.1501(5) -0.3422(5) 0.0581 Uani d ?
C13 0.2282(4) 0.1993(5) -0.1358(4) 0.0601 Uani d ?
C14 0.2008(4) 0.2123(5) -0.0637(4) 0.0562 Uani d ?
C111 -0.1640(6) 0.1540(6) -0.1524(6) 0.0659 Uani d ?
C112 -0.1281(7) 0.0852(7) -0.1317(7) 0.1045 Uani d ?
C113 -0.1680(9) 0.0299(7) -0.1047(8) 0.1468 Uani d ?
C114 -0.2408(9) 0.0454(9) -0.0996(9) 0.1301 Uani d ?
C115 -0.2748(8) 0.1126(9) -0.1162(9) 0.1242 Uani d ?
C116 -0.2368(7) 0.1680(6) -0.1447(6) 0.0976 Uani d ?
C121 -0.1354(5) 0.3133(6) -0.1574(6) 0.0627 Uani d ?
C122 -0.1148(5) 0.3202(6) -0.0748(6) 0.0805 Uani d ?
C123 -0.1161(7) 0.3901(8) -0.0400(7) 0.1069 Uani d ?
C124 -0.1387(8) 0.4513(8) -0.0896(10) 0.1151 Uani d ?
C125 -0.1606(8) 0.4447(7) -0.1705(8) 0.1109 Uani d ?
C126 -0.1580(6) 0.3755(7) -0.2050(6) 0.0852 Uani d ?
C211 -0.0738(5) 0.1428(5) -0.4274(5) 0.0472 Uani d ?
C212 -0.0927(4) 0.2125(5) -0.4606(5) 0.0497 Uani d ?
C213 -0.0797(5) 0.2308(5) -0.5301(5) 0.0611 Uani d ?
C214 -0.0481(6) 0.1809(6) -0.5677(5) 0.0761 Uani d ?
C215 -0.0283(7) 0.1118(6) -0.5352(6) 0.1050 Uani d ?
C216 -0.0404(6) 0.0920(5) -0.4649(5) 0.0813 Uani d ?
C221 -0.0871(5) 0.0215(5) -0.3271(5) 0.0485 Uani d ?
C222 -0.1508(6) -0.0151(6) -0.3823(6) 0.0727 Uani d ?
C223 -0.1553(6) -0.0916(6) -0.3839(6) 0.0819 Uani d ?
C224 -0.0947(7) -0.1319(5) -0.3308(7) 0.0754 Uani d ?
C225 -0.0317(6) -0.0985(5) -0.2774(6) 0.0670 Uani d ?
C226 -0.0271(5) -0.0200(5) -0.2736(5) 0.0549 Uani d ?
C311 0.1804(4) 0.1888(5) -0.3062(4) 0.0438 Uani d ?
C312 0.2614(5) 0.1854(5) -0.2988(5) 0.0569 Uani d ?
C313 0.2867(5) 0.2075(6) -0.3609(6) 0.0672 Uani d ?
C314 0.2312(6) 0.2329(5) -0.4304(6) 0.0723 Uani d ?
C315 0.1515(6) 0.2387(5) -0.4403(5) 0.0763 Uani d ?
C316 0.1280(4) 0.2146(6) -0.3771(5) 0.0642 Uani d ?
C321 0.1708(5) 0.0607(5) -0.2145(5) 0.0501 Uani d ?
C322 0.1895(6) 0.0237(6) -0.1413(6) 0.0885 Uani d ?
C323 0.2042(8) -0.0518(7) -0.1346(7) 0.1129 Uani d ?
C324 0.1999(7) -0.0916(6) -0.2014(8) 0.0932 Uani d ?
C325 0.1812(6) -0.0574(6) -0.2727(6) 0.0845 Uani d ?
C326 0.1667(5) 0.0184(5) -0.2793(5) 0.0652 Uani d ?
C411 0.1261(6) 0.3578(5) -0.1041(5) 0.0501 Uani d ?
C412 0.0612(6) 0.4051(6) -0.1354(5) 0.0668 Uani d ?
C413 0.0737(7) 0.4796(6) -0.1479(6) 0.0780 Uani d ?
C414 0.1504(9) 0.5086(6) -0.1268(7) 0.0940 Uani d ?
C415 0.2139(7) 0.4616(7) -0.0939(7) 0.0909 Uani d ?
C416 0.2032(6) 0.3867(6) -0.0824(5) 0.0613 Uani d ?
C421 0.0840(5) 0.2571(5) 0.0020(5) 0.0529 Uani d ?
C422 0.0588(7) 0.1908(6) 0.0255(5) 0.1056 Uani d ?
C423 0.0422(9) 0.1864(7) 0.0946(6) 0.1538 Uani d ?
C424 0.0465(7) 0.2496(7) 0.1407(6) 0.1052 Uani d ?
C425 0.0709(6) 0.3154(5) 0.1181(5) 0.0706 Uani d ?
C426 0.0888(5) 0.3192(5) 0.0490(5) 0.0608 Uani d ?
B -0.001(1) 0.646(1) -0.330(1) 0.1420 Uani d ?
H1 -0.0344 0.4415 -0.4579 0.1388 Uiso calc C3
H2 -0.0352 0.4928 -0.3878 0.1388 Uiso calc C3
H4 0.1107 0.4661 -0.3693 0.1206 Uiso calc C4
H5 0.1383 0.3582 -0.2813 0.0904 Uiso calc C5
H11 -0.2443 0.2320 -0.3019 0.0686 Uiso calc C10
H12 -0.1786 0.2642 -0.3322 0.0686 Uiso calc C10
H21 -0.2163 0.1536 -0.3979 0.0698 Uiso calc C20
H22 -0.2092 0.1128 -0.3186 0.0698 Uiso calc C20
H31 0.2723 0.1654 -0.1200 0.0711 Uiso calc C30
H32 0.2448 0.2453 -0.1510 0.0711 Uiso calc C30
H41 0.2404 0.2419 -0.0252 0.0653 Uiso calc C40
H42 0.1964 0.1656 -0.0404 0.0653 Uiso calc C40
H112 -0.0775 0.0752 -0.1364 0.1245 Uiso calc C112
H113 -0.1446 -0.0177 -0.0909 0.1756 Uiso calc C113
H114 -0.2679 0.0070 -0.0820 0.1561 Uiso calc C114
H115 -0.3247 0.1224 -0.1096 0.1483 Uiso calc C115
H116 -0.2615 0.2157 -0.1586 0.1161 Uiso calc C116
H122 -0.0995 0.2774 -0.0415 0.0950 Uiso calc C122
H123 -0.1015 0.3951 0.0166 0.1276 Uiso calc C123
H124 -0.1394 0.4988 -0.0665 0.1374 Uiso calc C124
H125 -0.1775 0.4875 -0.2033 0.1305 Uiso calc C125
H126 -0.1719 0.3717 -0.2617 0.0978 Uiso calc C126
H212 -0.1151 0.2487 -0.4354 0.0583 Uiso calc C212
H213 -0.0936 0.2792 -0.5525 0.0717 Uiso calc C213
H214 -0.0396 0.1937 -0.6162 0.0898 Uiso calc C214
H215 -0.0056 0.0769 -0.5613 0.1252 Uiso calc C215
H216 -0.0264 0.0435 -0.4431 0.0961 Uiso calc C216
H222 -0.1926 0.0129 -0.4200 0.0856 Uiso calc C222
H223 -0.1996 -0.1165 -0.4215 0.0961 Uiso calc C223
H224 -0.0971 -0.1849 -0.3314 0.0889 Uiso calc C224
H225 0.0104 -0.1274 -0.2418 0.0787 Uiso calc C225
H226 0.0171 0.0037 -0.2343 0.0649 Uiso calc C226
H312 0.2998 0.1674 -0.2502 0.0671 Uiso calc C312
H313 0.3419 0.2051 -0.3553 0.0793 Uiso calc C313
H314 0.2484 0.2474 -0.4733 0.0862 Uiso calc C314
H315 0.1136 0.2579 -0.4885 0.0900 Uiso calc C315
H316 0.0725 0.2164 -0.3838 0.0759 Uiso calc C316
H322 0.1917 0.0508 -0.0945 0.1058 Uiso calc C322
H323 0.2178 -0.0759 -0.0839 0.1344 Uiso calc C323
H324 0.2096 -0.1437 -0.1973 0.1123 Uiso calc C324
H325 0.1783 -0.0857 -0.3190 0.1006 Uiso calc C325
H326 0.1535 0.0413 -0.3305 0.0762 Uiso calc C326
H412 0.0080 0.3866 -0.1487 0.0774 Uiso calc C412
H413 0.0291 0.5115 -0.1712 0.0938 Uiso calc C413
H414 0.1592 0.5598 -0.1347 0.1113 Uiso calc C414
H415 0.2672 0.4808 -0.0787 0.1076 Uiso calc C415
H416 0.2485 0.3551 -0.0597 0.0724 Uiso calc C416
H422 0.0535 0.1479 -0.0069 0.1262 Uiso calc C422
H423 0.0275 0.1399 0.1112 0.1833 Uiso calc C423
H424 0.0323 0.2472 0.1876 0.1220 Uiso calc C414
H425 0.0756 0.3585 0.1503 0.0838 Uiso calc C425
H426 0.1048 0.3652 0.0333 0.0719 Uiso calc C426

loop_
_atom_type_symbol
_atom_type_oxidation_number
_atom_type_number_in_cell
_atom_type_scat_dispersion_real
_atom_type_scat_dispersion_imag
_atom_type_scat_source
C 0 224 0.003 0.002 'International Tables'
H 0 208 0.000 0.000 'International Tables'
N 0 8 0.006 0.003 'International Tables'
O 0 4 0.011 0.006 'International Tables'
W 0 4 -0.849 6.872 'International Tables'
P 0 16 0.102 0.094 'International Tables'
F 0 20 0.017 0.010 'International Tables'
B 0 4 0.001 0.001 'International Tables'

loop_
_geom_angle_atom_site_label_1
_geom_angle_atom_site_label_2
_geom_angle_atom_site_label_3
_geom_angle
_geom_angle_site_symmetry_1
_geom_angle_site_symmetry_2
_geom_angle_site_symmetry_3
_geom_angle_publ_flag
P1 W P2 78.36(7) . . . yes
P1 W P3 172.47(8) . . . yes
P1 W P4 99.07(8) . . . yes
P1 W F1 92.2(1) . . . yes
P1 W N1 93.0(2) . . . yes
P2 W P3 101.07(7) . . . yes
P2 W P4 171.04(7) . . . yes
P2 W F1 90.6(1) . . . yes
P2 W N1 94.5(2) . . . yes
P3 W P4 80.34(7) . . . yes
P3 W F1 80.3(1) . . . yes
P3 W N1 94.5(2) . . . yes
P4 W F1 80.8(1) . . . yes
P4 W N1 94.2(2) . . . yes
F1 W N1 173.4(2) . . . yes
W P1 C10 103.5(3) . . . no
W P1 C111 119.9(4) . . . no
W P1 C121 119.3(3) . . . no
C10 P1 C111 101.2(4) . . . no
C10 P1 C121 104.8(4) . . . no
C111 P1 C121 105.5(4) . . . no
W P2 C20 108.7(3) . . . no
W P2 C211 113.4(3) . . . no
W P2 C221 123.8(3) . . . no
C20 P2 C211 103.3(4) . . . no
C20 P2 C221 101.7(4) . . . no
C211 P2 C221 103.8(4) . . . no
W P3 C30 108.2(2) . . . no
W P3 C311 120.8(3) . . . no
W P3 C321 116.9(3) . . . no
C30 P3 C311 102.1(4) . . . no
C30 P3 C321 103.0(4) . . . no
C311 P3 C321 103.6(4) . . . no
W P4 C40 107.3(3) . . . no
W P4 C411 114.3(3) . . . no
W P4 C421 121.8(3) . . . no
C40 P4 C411 105.8(4) . . . no
C40 P4 C421 101.2(4) . . . no
C411 P4 C421 104.7(4) . . . no
W N1 N2 172.2(6) . . . yes
N1 N2 C2 125.4(8) . . . yes
N1 N2 C5 123.5(8) . . . yes
C2 N2 C5 111.0(8) . . . yes
O C2 N2 125(1) . . . yes
O C2 C3 128(1) . . . yes
N2 C2 C3 105.9(9) . . . yes
C2 C3 C4 103.5(9) . . . yes
C3 C4 C5 110.3(10) . . . yes
N2 C5 C4 109.1(10) . . . yes
P1 C10 C20 109.1(6) . . . no
P2 C20 C10 112.5(6) . . . no
P3 C30 C40 113.1(5) . . . no
P4 C40 C30 112.1(5) . . . no
P1 C111 C112 120.6(8) . . . no
P1 C111 C116 119.0(10) . . . no
C112 C111 C116 120(1) . . . no
C111 C112 C113 119(1) . . . no
C112 C113 C114 119(1) . . . no
C113 C114 C115 122(1) . . . no
C114 C115 C116 119(1) . . . no
C111 C116 C115 119(1) . . . no
P1 C121 C122 119.3(9) . . . no
P1 C121 C126 120.8(9) . . . no
C122 C121 C126 119.5(10) . . . no
C121 C122 C123 120(1) . . . no
C122 C123 C124 118(1) . . . no
C123 C124 C125 121(1) . . . no
C124 C125 C126 120(1) . . . no
C121 C126 C125 120(1) . . . no
P2 C211 C212 120.0(7) . . . no
P2 C211 C216 121.1(7) . . . no
C212 C211 C216 118.5(8) . . . no
C211 C212 C213 120.8(8) . . . no
C212 C213 C214 120.8(9) . . . no
C213 C214 C215 119.1(9) . . . no
C214 C215 C216 121.3(9) . . . no
C211 C216 C215 119.4(9) . . . no
P2 C221 C222 119.9(8) . . . no
P2 C221 C226 121.3(7) . . . no
C222 C221 C226 118.7(9) . . . no
C221 C222 C223 121.2(10) . . . no
C222 C223 C224 119.2(10) . . . no
C223 C224 C225 121.2(10) . . . no
C224 C225 C226 120.2(10) . . . no
C221 C226 C225 119.4(9) . . . no
P3 C311 C312 120.2(7) . . . no
P3 C311 C316 122.7(6) . . . no
C312 C311 C316 117.1(7) . . . no
C311 C312 C313 121.1(8) . . . no
C312 C313 C314 118.9(8) . . . no
C313 C314 C315 122.4(9) . . . no
C314 C315 C316 117.1(9) . . . no
C311 C316 C315 123.4(8) . . . no
P3 C321 C322 121.5(7) . . . no
P3 C321 C326 121.7(7) . . . no
C322 C321 C326 116.7(8) . . . no
C321 C322 C323 121.8(10) . . . no
C322 C323 C324 119(1) . . . no
C323 C324 C325 120(1) . . . no
C324 C325 C326 120.6(10) . . . no
C321 C326 C325 121.6(9) . . . no
P4 C411 C412 117.3(8) . . . no
P4 C411 C416 123.6(8) . . . no
C412 C411 C416 119.1(9) . . . no
C411 C412 C413 120.0(9) . . . no
C412 C413 C414 121(1) . . . no
C413 C414 C415 118(1) . . . no
C414 C415 C416 121(1) . . . no
C411 C416 C415 119(1) . . . no
P4 C421 C422 119.3(7) . . . no
P4 C421 C426 122.4(7) . . . no
C422 C421 C426 118.2(8) . . . no
C421 C422 C423 121(1) . . . no
C422 C423 C424 119(1) . . . no
C423 C424 C425 119.6(9) . . . no
C424 C425 C426 120.0(9) . . . no
C421 C426 C425 121.1(8) . . . no
F2 B F3 109(1) . . . no
F2 B F4 110(1) . . . no
F2 B F5 93(1) . . . no
F3 B F4 122(1) . . . no
F3 B F5 108(2) . . . no
F4 B F5 108(1) . . . no

loop_
_geom_bond_atom_site_label_1
_geom_bond_atom_site_label_2
_geom_bond_distance
_geom_bond_site_symmetry_1
_geom_bond_site_symmetry_2
_geom_bond_publ_flag
W P1 2.523(2) . . yes
W P2 2.524(2) . . yes
W P3 2.539(2) . . yes
W P4 2.493(2) . . yes
W F1 1.964(4) . . yes
W N1 1.747(6) . . yes
P1 C10 1.831(8) . . no
P1 C111 1.840(9) . . no
P1 C121 1.815(10) . . no
P2 C20 1.863(8) . . no
P2 C211 1.824(8) . . no
P2 C221 1.823(8) . . no
P3 C30 1.841(8) . . no
P3 C311 1.819(7) . . no
P3 C321 1.812(8) . . no
P4 C40 1.821(8) . . no
P4 C411 1.817(8) . . no
P4 C421 1.826(7) . . no
F2 B 1.43(2) . . no
F3 B 1.18(2) . . no
F4 B 1.28(2) . . no
F5 B 1.42(2) . . no
O C2 1.22(1) . . yes
N1 N2 1.356(8) . . yes
N2 C2 1.41(1) . . yes
N2 C5 1.434(10) . . yes
C2 C3 1.51(1) . . yes
C3 C4 1.52(1) . . yes
C4 C5 1.33(1) . . yes
C10 C20 1.53(1) . . no
C30 C40 1.532(9) . . no
C111 C112 1.38(1) . . no
C111 C116 1.37(1) . . no
C112 C113 1.39(1) . . no
C113 C114 1.35(1) . . no
C114 C115 1.33(2) . . no
C115 C116 1.39(2) . . no
C121 C122 1.39(1) . . no
C121 C126 1.37(1) . . no
C122 C123 1.40(1) . . no
C123 C124 1.38(2) . . no
C124 C125 1.36(1) . . no
C125 C126 1.39(1) . . no
C211 C212 1.37(1) . . no
C211 C216 1.38(1) . . no
C212 C213 1.368(9) . . no
C213 C214 1.35(1) . . no
C214 C215 1.36(1) . . no
C215 C216 1.38(1) . . no
C221 C222 1.38(1) . . no
C221 C226 1.37(1) . . no
C222 C223 1.37(1) . . no
C223 C224 1.37(1) . . no
C224 C225 1.33(1) . . no
C225 C226 1.41(1) . . no
C311 C312 1.396(9) . . no
C311 C316 1.359(9) . . no
C312 C313 1.382(10) . . no
C313 C314 1.36(1) . . no
C314 C315 1.36(1) . . no
C315 C316 1.392(10) . . no
C321 C322 1.39(1) . . no
C321 C326 1.357(10) . . no
C322 C323 1.38(1) . . no
C323 C324 1.36(1) . . no
C324 C325 1.34(1) . . no
C325 C326 1.38(1) . . no
C411 C412 1.38(1) . . no
C411 C416 1.39(1) . . no
C412 C413 1.38(1) . . no
C413 C414 1.38(1) . . no
C414 C415 1.36(1) . . no
C415 C416 1.38(1) . . no
C421 C422 1.38(1) . . no
C421 C426 1.375(10) . . no
C422 C423 1.36(1) . . no
C423 C424 1.38(1) . . no
C424 C425 1.36(1) . . no
C425 C426 1.368(9) . . no
